data_4122104
loop_
_publ_author_name
'Mondal, Kartik Chandra'
'Dittrich, Birger'
'Maity, Bholanath'
'Koley, Debasis'
'Roesky, Herbert W.'

_publ_section_title
;
 Cyclic Alkyl(amino) Carbene Stabilized Biradical of
 Disilicontetrachloride.
;
_journal_issue 27
_journal_name_full 'Journal of the American Chemical Society'
_journal_page_first 9568
_journal_page_last 9571
_journal_paper_doi 10.1021/ja505817u
_journal_volume 136
_journal_year 2014
_chemical_formula_moiety 'C46 H70 Cl4 N2 Si2'
_chemical_formula_sum 'C46 H70 Cl4 N2 Si2'
_chemical_formula_weight 849.02
_chemical_name_common 'Tetrachlorodisilene stabilized by cAAC'
_chemical_name_systematic
;
 ?
;
_space_group_crystal_system triclinic
_space_group_IT_number 2
_space_group_name_Hall '-P 1'
_space_group_name_H-M_alt 'P -1'
_symmetry_space_group_name_Hall '-P 1'
_symmetry_space_group_name_H-M 'P -1'
_atom_sites_solution_hydrogens geom
_audit_creation_method SHELXL-2013
_cell_angle_alpha 100.23(5)
_cell_angle_beta 99.97(3)
_cell_angle_gamma 91.24(4)
_cell_formula_units_Z 1
_cell_length_a 9.250(3)
_cell_length_b 10.658(10)
_cell_length_c 12.088(9)
_cell_measurement_reflns_used 28333
_cell_measurement_temperature 100(2)
_cell_measurement_theta_max 27.10
_cell_measurement_theta_min 1.80
_cell_volume 1153.4(14)
_computing_cell_refinement 'XDS (Kabsch, 2013)'
_computing_data_collection 'XDS (Kabsch, 2013)'
_computing_molecular_graphics 'SHELXLE (Huebschle, 2011)'
_computing_publication_material 'enCIFer 1.4, CCDC, 2011'
_computing_structure_refinement 'SHELXL-2013 (Sheldrick, 2013)'
_computing_structure_solution 'SHELXS-97 (Sheldrick, 2008)'
_diffrn_ambient_temperature 100(2)
_diffrn_measured_fraction_theta_full 0.948
_diffrn_measured_fraction_theta_max 0.912
_diffrn_radiation_wavelength 0.7293
_diffrn_reflns_av_R_equivalents 0.0353
_diffrn_reflns_av_unetI/netI 0.0186
_diffrn_reflns_Laue_measured_fraction_full 0.948
_diffrn_reflns_Laue_measured_fraction_max 0.912
_diffrn_reflns_limit_h_max 9
_diffrn_reflns_limit_h_min -9
_diffrn_reflns_limit_k_max 13
_diffrn_reflns_limit_k_min -13
_diffrn_reflns_limit_l_max 15
_diffrn_reflns_limit_l_min -15
_diffrn_reflns_number 40681
_diffrn_reflns_point_group_measured_fraction_full 0.948
_diffrn_reflns_point_group_measured_fraction_max 0.912
_diffrn_reflns_theta_full 25.950
_diffrn_reflns_theta_max 27.101
_diffrn_reflns_theta_min 1.786
_exptl_absorpt_coefficient_mu 0.362
_exptl_absorpt_correction_T_max 0.6467
_exptl_absorpt_correction_T_min 0.6160
_exptl_absorpt_correction_type empirical
_exptl_absorpt_process_details
;
SADABS version 2013/1, multi-scan. (G. M. Sheldrick, 2013)
;
_exptl_crystal_colour 'dark green'
_exptl_crystal_density_diffrn 1.222
_exptl_crystal_description rectanglular
_exptl_crystal_F_000 456
_exptl_crystal_size_max 0.24
_exptl_crystal_size_mid 0.14
_exptl_crystal_size_min 0.12
_refine_diff_density_max 0.653
_refine_diff_density_min -0.531
_refine_diff_density_rms 0.104
_refine_ls_extinction_method none
_refine_ls_goodness_of_fit_ref 1.143
_refine_ls_hydrogen_treatment constr
_refine_ls_matrix_type full
_refine_ls_number_parameters 250
_refine_ls_number_reflns 4306
_refine_ls_number_restraints 0
_refine_ls_restrained_S_all 1.143
_refine_ls_R_factor_all 0.0621
_refine_ls_R_factor_gt 0.0598
_refine_ls_shift/su_max 0.000
_refine_ls_shift/su_mean 0.000
_refine_ls_structure_factor_coef Fsqd
_refine_ls_weighting_details 'w=1/[\s^2^(Fo^2^)+(0.0630P)^2^+7.3551P] where P=(Fo^2^+2Fc^2^)/3'
_refine_ls_weighting_scheme calc
_refine_ls_wR_factor_gt 0.2236
_refine_ls_wR_factor_ref 0.2245
_reflns_Friedel_coverage 0.000
_reflns_number_gt 3993
_reflns_number_total 4306
_reflns_threshold_expression 'I > 2\s(I)'
_cod_data_source_file ja505817u_si_002.cif
_cod_data_source_block km227
_cod_depositor_comments 'Adding full bibliography for 4122104.cif.'
_cod_original_cell_volume 1153.3(15)
_cod_database_code 4122104
_shelx_space_group_comment
;
The symmetry employed for this shelxl refinement is uniquely defined
by the following loop, which should always be used as a source of
symmetry information in preference to the above space-group names.
They are only intended as comments.
;
_shelxl_version_number 2013-4

loop_
_space_group_symop_operation_xyz
'x, y, z'
'-x, -y, -z'

loop_
_atom_site_label
_atom_site_type_symbol
_atom_site_fract_x
_atom_site_fract_y
_atom_site_fract_z
_atom_site_U_iso_or_equiv
_atom_site_adp_type
_atom_site_occupancy
_atom_site_site_symmetry_order
_atom_site_calc_flag
_atom_site_refinement_flags_posn
_atom_site_refinement_flags_adp
Si1 Si -0.01589(14) 0.40777(13) 0.42130(10) 0.0228(3) Uani 1 1 d . .
Cl1 Cl 0.07878(13) 0.45661(13) 0.29142(9) 0.0313(3) Uani 1 1 d . .
Cl2 Cl 0.13190(16) 0.28560(14) 0.48762(11) 0.0426(4) Uani 1 1 d . .
N1 N -0.2875(4) 0.3522(3) 0.2647(3) 0.0191(8) Uani 1 1 d . .
C1 C -0.1910(5) 0.3181(4) 0.3532(4) 0.0213(9) Uani 1 1 d . .
C2 C -0.2730(6) 0.2338(4) 0.4150(4) 0.0253(10) Uani 1 1 d . .
C3 C -0.4311(6) 0.2230(4) 0.3454(4) 0.0276(11) Uani 1 1 d . .
H3A H -0.4503 0.1391 0.2936 0.033 Uiso 1 1 calc R U
H3B H -0.5035 0.2315 0.3974 0.033 Uiso 1 1 calc R U
C4 C -0.4438(5) 0.3304(4) 0.2765(4) 0.0219(10) Uani 1 1 d . .
C5 C -0.2648(6) 0.2906(4) 0.5417(4) 0.0273(11) Uani 1 1 d . .
H5A H -0.3120 0.3734 0.5477 0.033 Uiso 1 1 calc R U
H5B H -0.1601 0.3078 0.5780 0.033 Uiso 1 1 calc R U
C6 C -0.3378(8) 0.2058(5) 0.6085(5) 0.0408(14) Uani 1 1 d . .
H6A H -0.3216 0.2464 0.6903 0.049 Uiso 1 1 calc R U
H6B H -0.4450 0.1969 0.5795 0.049 Uiso 1 1 calc R U
C7 C -0.2745(10) 0.0736(6) 0.5965(6) 0.058(2) Uani 1 1 d . .
H7A H -0.1696 0.0811 0.6333 0.070 Uiso 1 1 calc R U
H7B H -0.3280 0.0179 0.6351 0.070 Uiso 1 1 calc R U
C8 C -0.2895(9) 0.0152(5) 0.4701(6) 0.0558(19) Uani 1 1 d . .
H8A H -0.2486 -0.0704 0.4622 0.067 Uiso 1 1 calc R U
H8B H -0.3948 0.0048 0.4344 0.067 Uiso 1 1 calc R U
C9 C -0.2085(8) 0.0996(5) 0.4089(5) 0.0398(14) Uani 1 1 d . .
H9A H -0.2162 0.0582 0.3278 0.048 Uiso 1 1 calc R U
H9B H -0.1031 0.1093 0.4443 0.048 Uiso 1 1 calc R U
C10 C -0.5453(6) 0.2926(5) 0.1610(4) 0.0296(11) Uani 1 1 d . .
H10A H -0.5415 0.3610 0.1169 0.044 Uiso 1 1 calc R U
H10B H -0.6462 0.2788 0.1727 0.044 Uiso 1 1 calc R U
H10C H -0.5134 0.2138 0.1192 0.044 Uiso 1 1 calc R U
C11 C -0.4969(5) 0.4508(4) 0.3442(4) 0.0235(10) Uani 1 1 d . .
H11A H -0.5133 0.5158 0.2960 0.035 Uiso 1 1 calc R U
H11B H -0.4224 0.4838 0.4119 0.035 Uiso 1 1 calc R U
H11C H -0.5891 0.4297 0.3681 0.035 Uiso 1 1 calc R U
C12 C -0.2460(5) 0.3739(4) 0.1584(4) 0.0211(9) Uani 1 1 d . .
C13 C -0.2446(5) 0.4962(4) 0.1299(4) 0.0221(9) Uani 1 1 d . .
C14 C -0.2074(5) 0.5084(5) 0.0252(4) 0.0254(10) Uani 1 1 d . .
H14 H -0.2079 0.5900 0.0040 0.030 Uiso 1 1 calc R U
C15 C -0.1698(6) 0.4051(5) -0.0483(4) 0.0310(11) Uani 1 1 d . .
H15 H -0.1435 0.4160 -0.1187 0.037 Uiso 1 1 calc R U
C16 C -0.1707(6) 0.2855(5) -0.0191(4) 0.0303(11) Uani 1 1 d . .
H16 H -0.1442 0.2146 -0.0697 0.036 Uiso 1 1 calc R U
C17 C -0.2095(5) 0.2673(5) 0.0831(4) 0.0246(10) Uani 1 1 d . .
C18 C -0.2768(6) 0.6168(4) 0.2082(4) 0.0248(10) Uani 1 1 d . .
H18 H -0.2850 0.5949 0.2840 0.030 Uiso 1 1 calc R U
C19 C -0.1530(6) 0.7208(5) 0.2266(4) 0.0324(12) Uani 1 1 d . .
H19A H -0.1485 0.7482 0.1540 0.049 Uiso 1 1 calc R U
H19B H -0.0590 0.6865 0.2548 0.049 Uiso 1 1 calc R U
H19C H -0.1724 0.7939 0.2827 0.049 Uiso 1 1 calc R U
C20 C -0.4218(6) 0.6701(5) 0.1600(4) 0.0326(12) Uani 1 1 d . .
H20A H -0.4117 0.7019 0.0903 0.049 Uiso 1 1 calc R U
H20B H -0.4465 0.7402 0.2168 0.049 Uiso 1 1 calc R U
H20C H -0.5002 0.6024 0.1421 0.049 Uiso 1 1 calc R U
C21 C -0.2080(6) 0.1330(5) 0.1093(4) 0.0304(11) Uani 1 1 d . .
H21 H -0.2614 0.1326 0.1744 0.036 Uiso 1 1 calc R U
C22 C -0.0507(7) 0.0962(5) 0.1474(5) 0.0397(13) Uani 1 1 d . .
H22A H 0.0063 0.1011 0.0869 0.060 Uiso 1 1 calc R U
H22B H -0.0524 0.0089 0.1625 0.060 Uiso 1 1 calc R U
H22C H -0.0052 0.1552 0.2172 0.060 Uiso 1 1 calc R U
C23 C -0.2870(7) 0.0327(5) 0.0083(5) 0.0400(13) Uani 1 1 d . .
H23A H -0.3851 0.0603 -0.0189 0.060 Uiso 1 1 calc R U
H23B H -0.2961 -0.0493 0.0332 0.060 Uiso 1 1 calc R U
H23C H -0.2302 0.0232 -0.0537 0.060 Uiso 1 1 calc R U

loop_
_atom_site_aniso_label
_atom_site_aniso_U_11
_atom_site_aniso_U_22
_atom_site_aniso_U_33
_atom_site_aniso_U_23
_atom_site_aniso_U_13
_atom_site_aniso_U_12
Si1 0.0189(7) 0.0331(7) 0.0160(6) 0.0050(5) 0.0008(5) 0.0089(5)
Cl1 0.0188(7) 0.0551(8) 0.0183(5) 0.0037(5) 0.0021(4) -0.0015(5)
Cl2 0.0430(9) 0.0540(8) 0.0279(6) 0.0062(6) -0.0041(5) 0.0310(7)
N1 0.017(2) 0.0249(18) 0.0150(17) 0.0035(14) 0.0026(14) 0.0030(15)
C1 0.023(3) 0.023(2) 0.018(2) 0.0042(16) 0.0026(17) 0.0073(18)
C2 0.034(3) 0.021(2) 0.023(2) 0.0070(17) 0.0082(19) 0.0077(19)
C3 0.035(3) 0.022(2) 0.026(2) 0.0020(18) 0.009(2) -0.0019(19)
C4 0.019(3) 0.026(2) 0.020(2) 0.0022(17) 0.0035(17) 0.0000(18)
C5 0.036(3) 0.026(2) 0.023(2) 0.0086(18) 0.007(2) 0.007(2)
C6 0.063(4) 0.036(3) 0.031(3) 0.015(2) 0.018(3) 0.004(3)
C7 0.102(6) 0.039(3) 0.046(4) 0.029(3) 0.024(4) 0.016(3)
C8 0.099(6) 0.026(3) 0.053(4) 0.019(3) 0.028(4) 0.017(3)
C9 0.065(4) 0.025(3) 0.034(3) 0.011(2) 0.014(3) 0.017(3)
C10 0.026(3) 0.037(3) 0.023(2) -0.0003(19) 0.0015(19) -0.004(2)
C11 0.020(3) 0.027(2) 0.026(2) 0.0057(18) 0.0080(18) 0.0048(18)
C12 0.016(2) 0.032(2) 0.0141(19) 0.0027(17) 0.0020(16) 0.0004(18)
C13 0.016(3) 0.033(2) 0.016(2) 0.0066(17) -0.0011(16) 0.0013(18)
C14 0.016(3) 0.043(3) 0.017(2) 0.0096(19) -0.0023(17) -0.001(2)
C15 0.020(3) 0.055(3) 0.017(2) 0.006(2) 0.0030(18) -0.002(2)
C16 0.022(3) 0.045(3) 0.022(2) -0.004(2) 0.0069(19) -0.002(2)
C17 0.018(3) 0.033(2) 0.021(2) 0.0012(18) 0.0023(17) 0.0013(19)
C18 0.030(3) 0.025(2) 0.019(2) 0.0073(17) 0.0021(18) 0.0023(19)
C19 0.038(3) 0.031(3) 0.028(2) 0.007(2) 0.006(2) -0.004(2)
C20 0.030(3) 0.041(3) 0.028(2) 0.013(2) 0.004(2) 0.012(2)
C21 0.032(3) 0.030(2) 0.027(2) -0.0035(19) 0.009(2) 0.005(2)
C22 0.040(4) 0.036(3) 0.039(3) -0.002(2) 0.005(2) 0.013(2)
C23 0.037(4) 0.035(3) 0.041(3) -0.011(2) 0.010(2) -0.001(2)

loop_
_atom_type_symbol
_atom_type_description
_atom_type_scat_dispersion_real
_atom_type_scat_dispersion_imag
_atom_type_scat_source
C C 0.0037 0.0018 'International Tables Vol C Tables 4.2.6.8 and 6.1.1.4'
H H 0.0000 0.0000 'International Tables Vol C Tables 4.2.6.8 and 6.1.1.4'
N N 0.0071 0.0036 'International Tables Vol C Tables 4.2.6.8 and 6.1.1.4'
Si Si 0.0878 0.0759 'International Tables Vol C Tables 4.2.6.8 and 6.1.1.4'
Cl Cl 0.1568 0.1696 'International Tables Vol C Tables 4.2.6.8 and 6.1.1.4'

loop_
_geom_angle_atom_site_label_1
_geom_angle_atom_site_label_2
_geom_angle_atom_site_label_3
_geom_angle
_geom_angle_site_symmetry_3
C1 Si1 Cl1 106.71(16) .
C1 Si1 Cl2 109.63(16) .
Cl1 Si1 Cl2 102.43(9) .
C1 Si1 Si1 125.95(17) 2_566
Cl1 Si1 Si1 108.23(11) 2_566
Cl2 Si1 Si1 101.52(10) 2_566
C1 N1 C12 123.8(4) .
C1 N1 C4 111.8(4) .
C12 N1 C4 122.5(4) .
N1 C1 C2 109.5(4) .
N1 C1 Si1 123.9(3) .
C2 C1 Si1 122.6(3) .
C5 C2 C1 112.8(4) .
C5 C2 C3 113.1(4) .
C1 C2 C3 102.5(4) .
C5 C2 C9 107.1(4) .
C1 C2 C9 111.0(4) .
C3 C2 C9 110.3(4) .
C4 C3 C2 107.3(4) .
N1 C4 C10 112.2(4) .
N1 C4 C3 101.3(4) .
C10 C4 C3 112.6(4) .
N1 C4 C11 110.1(4) .
C10 C4 C11 109.7(4) .
C3 C4 C11 110.7(4) .
C2 C5 C6 114.6(4) .
C7 C6 C5 110.8(5) .
C8 C7 C6 109.4(5) .
C9 C8 C7 110.7(6) .
C8 C9 C2 111.4(5) .
C13 C12 C17 120.6(4) .
C13 C12 N1 121.6(4) .
C17 C12 N1 117.8(4) .
C14 C13 C12 118.1(4) .
C14 C13 C18 118.0(4) .
C12 C13 C18 123.9(4) .
C15 C14 C13 121.7(5) .
C14 C15 C16 119.6(4) .
C15 C16 C17 121.2(5) .
C16 C17 C12 118.8(5) .
C16 C17 C21 118.1(4) .
C12 C17 C21 123.1(4) .
C13 C18 C20 111.3(4) .
C13 C18 C19 111.5(4) .
C20 C18 C19 108.8(4) .
C17 C21 C22 110.9(4) .
C17 C21 C23 112.8(4) .
C22 C21 C23 110.2(4) .

loop_
_geom_bond_atom_site_label_1
_geom_bond_atom_site_label_2
_geom_bond_distance
_geom_bond_site_symmetry_2
Si1 C1 1.846(5) .
Si1 Cl1 2.061(2) .
Si1 Cl2 2.068(2) .
Si1 Si1 2.454(3) 2_566
N1 C1 1.376(6) .
N1 C12 1.459(5) .
N1 C4 1.494(6) .
C1 C2 1.531(6) .
C2 C5 1.531(6) .
C2 C3 1.546(7) .
C2 C9 1.556(7) .
C3 C4 1.526(6) .
C4 C10 1.524(6) .
C4 C11 1.533(6) .
C5 C6 1.532(7) .
C6 C7 1.529(8) .
C7 C8 1.526(9) .
C8 C9 1.523(8) .
C12 C13 1.407(7) .
C12 C17 1.410(6) .
C13 C14 1.395(6) .
C13 C18 1.522(7) .
C14 C15 1.378(7) .
C15 C16 1.381(8) .
C16 C17 1.388(7) .
C17 C21 1.519(7) .
C18 C20 1.530(7) .
C18 C19 1.536(7) .
C21 C22 1.530(8) .
C21 C23 1.536(7) .
